data_4121189
loop_
_publ_author_name
'Christophe Werl\'e'
'Corinne Bailly'
'Lydia Karmazin-Brelot'
'Xavier-Fr\'ed\'eric Le Goff'
'Louis Ricard'
'Jean-Pierre Djukic'

_publ_contact_author_address
;UMR 7177
Universite de Strasbourg
4 rue Blaise Pascal
67000 Strasbourg
FRANCE
;
_publ_contact_author_email djukic@unistra.fr
_publ_contact_author_name 'Jean-Pierre DJUKIC'
_publ_contact_author_phone +33(0)368851523
_publ_section_title
;
 Hemichelation, a Way To Stabilize Electron-Unsaturated Complexes: The
 Case of T-Shaped Pd and Pt Metallacycles.
;
_journal_name_full 'Journal of the American Chemical Society'
_journal_page_first 17839
_journal_page_last 17852
_journal_paper_doi 10.1021/ja4076327
_journal_volume 135
_journal_year 2013
_chemical_formula_moiety 'C22 H21 Cr N O3 Pt'
_chemical_formula_sum 'C22 H21 Cr N O3 Pt'
_chemical_formula_weight 594.49
_chemical_name_systematic
;
 ?
;
_space_group_IT_number 14
_symmetry_cell_setting monoclinic
_symmetry_space_group_name_Hall '-P 2ybc'
_symmetry_space_group_name_H-M 'P 1 21/c 1'
_atom_sites_solution_hydrogens geom
_atom_sites_solution_primary direct
_atom_sites_solution_secondary difmap
_audit_creation_method SHELXL-97
_cell_angle_alpha 90.00
_cell_angle_beta 121.081(2)
_cell_angle_gamma 90.00
_cell_formula_units_Z 4
_cell_length_a 9.3081(4)
_cell_length_b 20.2500(8)
_cell_length_c 12.3449(4)
_cell_measurement_reflns_used 8288
_cell_measurement_temperature 173(2)
_cell_measurement_theta_max 31.96
_cell_measurement_theta_min 2.75
_cell_volume 1992.83(14)
_computing_cell_refinement 'Bruker SAINT'
_computing_data_collection 'Bruker APEX2'
_computing_data_reduction 'Bruker SAINT'
_computing_molecular_graphics 'Bruker SHELXTL'
_computing_publication_material 'Bruker SHELXTL'
_computing_structure_refinement 'SHELXL-97 (Sheldrick, 2008)'
_computing_structure_solution 'SHELXS-97 (Sheldrick, 2008)'
_diffrn_ambient_temperature 173(2)
_diffrn_measured_fraction_theta_full 0.990
_diffrn_measured_fraction_theta_max 0.974
_diffrn_measurement_device_type 'Bruker APEX-II CCD'
_diffrn_measurement_method '\f and \w scans'
_diffrn_radiation_monochromator triumph
_diffrn_radiation_source 'sealed tube'
_diffrn_radiation_type MoK\a
_diffrn_radiation_wavelength 0.71073
_diffrn_reflns_av_R_equivalents 0.0584
_diffrn_reflns_av_sigmaI/netI 0.0739
_diffrn_reflns_limit_h_max 11
_diffrn_reflns_limit_h_min -13
_diffrn_reflns_limit_k_max 30
_diffrn_reflns_limit_k_min -19
_diffrn_reflns_limit_l_max 18
_diffrn_reflns_limit_l_min -17
_diffrn_reflns_number 18878
_diffrn_reflns_theta_full 30.00
_diffrn_reflns_theta_max 31.97
_diffrn_reflns_theta_min 2.01
_exptl_absorpt_coefficient_mu 7.580
_exptl_absorpt_correction_T_max 0.5178
_exptl_absorpt_correction_T_min 0.1515
_exptl_absorpt_correction_type multi-scan
_exptl_absorpt_process_details sadabs
_exptl_crystal_colour orange
_exptl_crystal_density_diffrn 1.981
_exptl_crystal_description prism
_exptl_crystal_F_000 1144
_exptl_crystal_size_max 0.40
_exptl_crystal_size_mid 0.26
_exptl_crystal_size_min 0.10
_refine_diff_density_max 2.747
_refine_diff_density_min -2.095
_refine_diff_density_rms 0.211
_refine_ls_extinction_method none
_refine_ls_goodness_of_fit_ref 1.008
_refine_ls_hydrogen_treatment constr
_refine_ls_matrix_type full
_refine_ls_number_parameters 256
_refine_ls_number_reflns 6728
_refine_ls_number_restraints 0
_refine_ls_restrained_S_all 1.008
_refine_ls_R_factor_all 0.0647
_refine_ls_R_factor_gt 0.0401
_refine_ls_shift/su_max 0.003
_refine_ls_shift/su_mean 0.000
_refine_ls_structure_factor_coef Fsqd
_refine_ls_weighting_details 'calc w=1/[\s^2^(Fo^2^)+(0.0175P)^2^+0.0000P] where P=(Fo^2^+2Fc^2^)/3'
_refine_ls_weighting_scheme calc
_refine_ls_wR_factor_gt 0.0640
_refine_ls_wR_factor_ref 0.0696
_reflns_number_gt 5067
_reflns_number_total 6728
_reflns_threshold_expression I>2\s(I)
_cod_data_source_file ja4076327_si_002_01.cif
_cod_data_source_block 4a_prime
_cod_original_cell_volume 1992.83(13)
_cod_original_sg_symbol_H-M 'P 21/c'
_cod_database_code 4121189

loop_
_symmetry_equiv_pos_as_xyz
'x, y, z'
'-x, y+1/2, -z+1/2'
'-x, -y, -z'
'x, -y-1/2, z-1/2'

loop_
_atom_site_label
_atom_site_type_symbol
_atom_site_fract_x
_atom_site_fract_y
_atom_site_fract_z
_atom_site_U_iso_or_equiv
_atom_site_adp_type
_atom_site_occupancy
_atom_site_symmetry_multiplicity
_atom_site_calc_flag
_atom_site_refinement_flags
C1 C -0.1092(5) 0.8114(2) 1.0669(4) 0.0198(8) Uani 1 1 d .
C2 C -0.0174(5) 0.8007(2) 1.1986(4) 0.0231(9) Uani 1 1 d .
H2 H -0.0027 0.7573 1.2318 0.028 Uiso 1 1 calc R
C3 C 0.0519(6) 0.8548(2) 1.2795(4) 0.0249(9) Uani 1 1 d .
H3 H 0.1121 0.8476 1.3683 0.030 Uiso 1 1 calc R
C4 C 0.0352(5) 0.9196(2) 1.2338(4) 0.0238(9) Uani 1 1 d .
H4 H 0.0783 0.9557 1.2913 0.029 Uiso 1 1 calc R
C5 C -0.0458(5) 0.9310(2) 1.1022(4) 0.0203(8) Uani 1 1 d .
H5 H -0.0523 0.9744 1.0705 0.024 Uiso 1 1 calc R
C6 C -0.1164(5) 0.8773(2) 1.0191(3) 0.0175(8) Uani 1 1 d .
C7 C -0.1838(5) 0.8718(2) 0.8820(3) 0.0189(8) Uani 1 1 d .
H7 H -0.2687 0.9060 0.8287 0.023 Uiso 1 1 calc R
C8 C -0.2435(5) 0.8022(2) 0.8529(4) 0.0235(9) Uani 1 1 d .
C9 C -0.1930(5) 0.7673(2) 0.9602(4) 0.0244(9) Uani 1 1 d .
H9 H -0.2099 0.7213 0.9645 0.029 Uiso 1 1 calc R
C10 C -0.3454(6) 0.7758(2) 0.7208(4) 0.0328(11) Uani 1 1 d .
H10A H -0.3536 0.7277 0.7236 0.049 Uiso 1 1 calc R
H10B H -0.2913 0.7875 0.6732 0.049 Uiso 1 1 calc R
H10C H -0.4582 0.7951 0.6792 0.049 Uiso 1 1 calc R
C11 C 0.2866(5) 0.9259(2) 1.1552(4) 0.0241(9) Uani 1 1 d .
C12 C 0.1832(5) 0.7958(2) 1.0518(4) 0.0194(8) Uani 1 1 d .
C13 C 0.3467(5) 0.8232(2) 1.2858(4) 0.0232(9) Uani 1 1 d .
C14 C -0.0667(6) 0.8989(2) 0.7030(3) 0.0234(9) Uani 1 1 d .
C15 C -0.2281(6) 0.9216(2) 0.6205(4) 0.0303(11) Uani 1 1 d .
H15 H -0.3040 0.9270 0.6497 0.036 Uiso 1 1 calc R
C16 C -0.2804(7) 0.9368(3) 0.4945(4) 0.0422(14) Uani 1 1 d .
H16 H -0.3913 0.9524 0.4394 0.051 Uiso 1 1 calc R
C17 C -0.1738(8) 0.9296(3) 0.4500(4) 0.0490(16) Uani 1 1 d .
H17 H -0.2103 0.9398 0.3645 0.059 Uiso 1 1 calc R
C18 C -0.0138(8) 0.9075(3) 0.5303(4) 0.0425(14) Uani 1 1 d .
H18 H 0.0617 0.9037 0.5004 0.051 Uiso 1 1 calc R
C19 C 0.0398(6) 0.8907(2) 0.6543(4) 0.0294(11) Uani 1 1 d .
C20 C 0.2135(6) 0.8643(2) 0.7454(4) 0.0304(10) Uani 1 1 d .
H20A H 0.2117 0.8155 0.7454 0.036 Uiso 1 1 calc R
H20B H 0.2927 0.8790 0.7193 0.036 Uiso 1 1 calc R
C21 C 0.3088(5) 0.9608(2) 0.8768(4) 0.0252(9) Uani 1 1 d .
H21A H 0.4033 0.9656 0.8634 0.038 Uiso 1 1 calc R
H21B H 0.3391 0.9795 0.9591 0.038 Uiso 1 1 calc R
H21C H 0.2110 0.9841 0.8098 0.038 Uiso 1 1 calc R
C22 C 0.4264(5) 0.8553(2) 0.9672(4) 0.0324(11) Uani 1 1 d .
H22A H 0.4068 0.8075 0.9619 0.049 Uiso 1 1 calc R
H22B H 0.4620 0.8706 1.0528 0.049 Uiso 1 1 calc R
H22C H 0.5142 0.8651 0.9483 0.049 Uiso 1 1 calc R
N1 N 0.2681(4) 0.88971(17) 0.8739(3) 0.0227(8) Uani 1 1 d .
O1 O 0.3741(4) 0.96931(16) 1.1671(3) 0.0332(8) Uani 1 1 d .
O2 O 0.2111(4) 0.74755(15) 1.0151(3) 0.0269(7) Uani 1 1 d .
O3 O 0.4652(4) 0.80201(18) 1.3710(3) 0.0417(9) Uani 1 1 d .
Cr1 Cr 0.15316(8) 0.85776(3) 1.15140(5) 0.01521(13) Uani 1 1 d .
Pt1 Pt 0.045972(18) 0.878152(7) 0.889122(13) 0.01551(5) Uani 1 1 d .

loop_
_atom_site_aniso_label
_atom_site_aniso_U_11
_atom_site_aniso_U_22
_atom_site_aniso_U_33
_atom_site_aniso_U_23
_atom_site_aniso_U_13
_atom_site_aniso_U_12
C1 0.019(2) 0.018(2) 0.028(2) 0.0054(17) 0.0158(17) 0.0018(17)
C2 0.025(2) 0.022(2) 0.030(2) 0.0107(18) 0.0191(18) 0.0065(18)
C3 0.030(2) 0.031(2) 0.0216(18) 0.0061(18) 0.0190(18) 0.0090(19)
C4 0.032(2) 0.022(2) 0.0230(19) -0.0026(17) 0.0181(19) 0.0040(19)
C5 0.024(2) 0.015(2) 0.0267(19) 0.0013(17) 0.0167(17) 0.0047(17)
C6 0.0131(17) 0.020(2) 0.0222(17) 0.0031(17) 0.0114(14) 0.0026(16)
C7 0.0176(18) 0.019(2) 0.0204(17) 0.0032(16) 0.0100(15) 0.0019(17)
C8 0.0133(19) 0.025(2) 0.030(2) -0.0101(18) 0.0103(17) -0.0046(17)
C9 0.020(2) 0.017(2) 0.036(2) -0.0024(18) 0.0150(18) -0.0060(17)
C10 0.022(2) 0.039(3) 0.031(2) -0.011(2) 0.0096(19) -0.006(2)
C11 0.027(2) 0.024(2) 0.0201(19) 0.0015(17) 0.0115(17) 0.0031(19)
C12 0.0112(18) 0.022(2) 0.0217(19) -0.0057(16) 0.0059(15) -0.0042(16)
C13 0.023(2) 0.021(2) 0.024(2) 0.0001(17) 0.0107(18) -0.0012(18)
C14 0.035(3) 0.016(2) 0.0150(17) -0.0024(15) 0.0099(17) -0.0092(18)
C15 0.034(3) 0.028(3) 0.020(2) 0.0010(18) 0.0069(19) -0.005(2)
C16 0.050(3) 0.036(3) 0.018(2) 0.004(2) 0.002(2) -0.012(2)
C17 0.082(5) 0.040(3) 0.017(2) -0.001(2) 0.020(3) -0.019(3)
C18 0.074(4) 0.036(3) 0.031(2) -0.008(2) 0.037(3) -0.020(3)
C19 0.046(3) 0.025(3) 0.026(2) -0.0074(18) 0.025(2) -0.013(2)
C20 0.042(3) 0.031(3) 0.035(2) -0.010(2) 0.032(2) -0.008(2)
C21 0.027(2) 0.024(2) 0.030(2) -0.0028(18) 0.0184(19) -0.0069(18)
C22 0.025(2) 0.035(3) 0.044(3) 0.005(2) 0.023(2) 0.008(2)
N1 0.0276(19) 0.021(2) 0.0271(17) -0.0016(14) 0.0194(15) -0.0007(15)
O1 0.0346(19) 0.0297(19) 0.0380(18) -0.0005(14) 0.0205(15) -0.0123(15)
O2 0.0293(17) 0.0236(17) 0.0276(15) -0.0042(13) 0.0143(14) 0.0036(13)
O3 0.0213(18) 0.047(2) 0.043(2) 0.0135(17) 0.0069(15) 0.0084(16)
Cr1 0.0154(3) 0.0159(3) 0.0146(3) -0.0003(2) 0.0080(2) 0.0004(2)
Pt1 0.01531(7) 0.01676(8) 0.01538(7) -0.00079(6) 0.00857(5) -0.00156(6)

loop_
_atom_type_symbol
_atom_type_description
_atom_type_scat_dispersion_real
_atom_type_scat_dispersion_imag
_atom_type_scat_source
C C 0.0033 0.0016 'International Tables Vol C Tables 4.2.6.8 and 6.1.1.4'
H H 0.0000 0.0000 'International Tables Vol C Tables 4.2.6.8 and 6.1.1.4'
N N 0.0061 0.0033 'International Tables Vol C Tables 4.2.6.8 and 6.1.1.4'
O O 0.0106 0.0060 'International Tables Vol C Tables 4.2.6.8 and 6.1.1.4'
Cr Cr 0.3209 0.6236 'International Tables Vol C Tables 4.2.6.8 and 6.1.1.4'
Pt Pt -1.7033 8.3905 'International Tables Vol C Tables 4.2.6.8 and 6.1.1.4'

loop_
_geom_angle_atom_site_label_1
_geom_angle_atom_site_label_2
_geom_angle_atom_site_label_3
_geom_angle
C2 C1 C9 132.7(4)
C2 C1 C6 119.0(4)
C9 C1 C6 108.0(3)
C2 C1 Cr1 70.7(2)
C9 C1 Cr1 127.8(3)
C6 C1 Cr1 67.9(2)
C3 C2 C1 119.1(4)
C3 C2 Cr1 70.0(2)
C1 C2 Cr1 73.4(2)
C3 C2 H2 120.4
C1 C2 H2 120.4
Cr1 C2 H2 128.2
C2 C3 C4 122.1(4)
C2 C3 Cr1 73.8(2)
C4 C3 Cr1 71.8(2)
C2 C3 H3 119.0
C4 C3 H3 119.0
Cr1 C3 H3 127.6
C3 C4 C5 119.8(4)
C3 C4 Cr1 71.3(2)
C5 C4 Cr1 70.3(2)
C3 C4 H4 120.1
C5 C4 H4 120.1
Cr1 C4 H4 130.9
C6 C5 C4 119.0(4)
C6 C5 Cr1 71.9(2)
C4 C5 Cr1 72.5(2)
C6 C5 H5 120.5
C4 C5 H5 120.5
Cr1 C5 H5 127.1
C5 C6 C1 120.7(3)
C5 C6 C7 131.2(4)
C1 C6 C7 107.5(3)
C5 C6 Cr1 71.0(2)
C1 C6 Cr1 74.8(2)
C7 C6 Cr1 118.9(3)
C6 C7 C8 103.5(3)
C6 C7 Pt1 97.3(2)
C8 C7 Pt1 108.2(3)
C6 C7 H7 115.3
C8 C7 H7 115.3
Pt1 C7 H7 115.3
C9 C8 C7 111.1(4)
C9 C8 C10 125.7(4)
C7 C8 C10 123.2(4)
C8 C9 C1 108.8(4)
C8 C9 H9 125.6
C1 C9 H9 125.6
C8 C10 H10A 109.5
C8 C10 H10B 109.5
H10A C10 H10B 109.5
C8 C10 H10C 109.5
H10A C10 H10C 109.5
H10B C10 H10C 109.5
O1 C11 Cr1 174.8(4)
O2 C12 Cr1 163.3(4)
O2 C12 Pt1 112.7(3)
Cr1 C12 Pt1 83.61(16)
O3 C13 Cr1 178.4(4)
C15 C14 C19 117.3(4)
C15 C14 Pt1 129.4(3)
C19 C14 Pt1 113.2(3)
C14 C15 C16 120.7(5)
C14 C15 H15 119.6
C16 C15 H15 119.6
C17 C16 C15 120.9(5)
C17 C16 H16 119.6
C15 C16 H16 119.6
C16 C17 C18 119.2(4)
C16 C17 H17 120.4
C18 C17 H17 120.4
C17 C18 C19 121.1(5)
C17 C18 H18 119.5
C19 C18 H18 119.5
C18 C19 C14 120.7(5)
C18 C19 C20 123.0(4)
C14 C19 C20 116.2(4)
N1 C20 C19 108.5(3)
N1 C20 H20A 110.0
C19 C20 H20A 110.0
N1 C20 H20B 110.0
C19 C20 H20B 110.0
H20A C20 H20B 108.4
N1 C21 H21A 109.5
N1 C21 H21B 109.5
H21A C21 H21B 109.5
N1 C21 H21C 109.5
H21A C21 H21C 109.5
H21B C21 H21C 109.5
N1 C22 H22A 109.5
N1 C22 H22B 109.5
H22A C22 H22B 109.5
N1 C22 H22C 109.5
H22A C22 H22C 109.5
H22B C22 H22C 109.5
C21 N1 C20 107.7(3)
C21 N1 C22 107.2(3)
C20 N1 C22 108.6(3)
C21 N1 Pt1 110.1(3)
C20 N1 Pt1 103.8(3)
C22 N1 Pt1 119.0(3)
C11 Cr1 C13 85.94(18)
C11 Cr1 C12 101.02(18)
C13 Cr1 C12 85.91(18)
C11 Cr1 C5 87.83(18)
C13 Cr1 C5 142.78(17)
C12 Cr1 C5 131.27(16)
C11 Cr1 C6 112.20(17)
C13 Cr1 C6 160.27(17)
C12 Cr1 C6 97.57(16)
C5 Cr1 C6 37.14(14)
C11 Cr1 C3 122.09(18)
C13 Cr1 C3 85.72(17)
C12 Cr1 C3 135.24(18)
C5 Cr1 C3 66.95(15)
C6 Cr1 C3 78.12(15)
C11 Cr1 C4 92.99(18)
C13 Cr1 C4 106.57(17)
C12 Cr1 C4 161.94(17)
C5 Cr1 C4 37.21(14)
C6 Cr1 C4 66.30(15)
C3 Cr1 C4 36.84(16)
C11 Cr1 C2 158.05(17)
C13 Cr1 C2 93.63(17)
C12 Cr1 C2 100.84(17)
C5 Cr1 C2 79.26(15)
C6 Cr1 C2 66.64(14)
C3 Cr1 C2 36.21(16)
C4 Cr1 C2 66.06(16)
C11 Cr1 C1 149.41(17)
C13 Cr1 C1 124.56(17)
C12 Cr1 C1 84.96(16)
C5 Cr1 C1 66.76(15)
C6 Cr1 C1 37.33(14)
C3 Cr1 C1 64.59(16)
C4 Cr1 C1 77.23(16)
C2 Cr1 C1 35.89(14)
C11 Cr1 Pt1 76.04(12)
C13 Cr1 Pt1 132.51(14)
C12 Cr1 Pt1 56.10(13)
C5 Cr1 Pt1 80.77(10)
C6 Cr1 Pt1 62.73(9)
C3 Cr1 Pt1 140.85(12)
C4 Cr1 Pt1 117.77(11)
C2 Cr1 Pt1 118.60(11)
C1 Cr1 Pt1 83.01(10)
C14 Pt1 C7 92.61(17)
C14 Pt1 N1 80.69(16)
C7 Pt1 N1 173.17(13)
C14 Pt1 C12 146.54(16)
C7 Pt1 C12 94.75(14)
N1 Pt1 C12 91.61(13)
C14 Pt1 Cr1 169.76(14)
C7 Pt1 Cr1 78.03(10)
N1 Pt1 Cr1 108.55(9)
C12 Pt1 Cr1 40.29(10)

loop_
_geom_bond_atom_site_label_1
_geom_bond_atom_site_label_2
_geom_bond_distance
C1 C2 1.409(5)
C1 C9 1.441(6)
C1 C6 1.447(5)
C1 Cr1 2.303(4)
C2 C3 1.396(6)
C2 Cr1 2.269(4)
C2 H2 0.9500
C3 C4 1.406(6)
C3 Cr1 2.221(4)
C3 H3 0.9500
C4 C5 1.413(5)
C4 Cr1 2.228(4)
C4 H4 0.9500
C5 C6 1.405(5)
C5 Cr1 2.200(4)
C5 H5 0.9500
C6 C7 1.474(5)
C6 Cr1 2.211(4)
C7 C8 1.489(6)
C7 Pt1 2.099(4)
C7 H7 1.0000
C8 C9 1.354(6)
C8 C10 1.499(6)
C9 H9 0.9500
C10 H10A 0.9800
C10 H10B 0.9800
C10 H10C 0.9800
C11 O1 1.156(5)
C11 Cr1 1.840(5)
C12 O2 1.161(5)
C12 Cr1 1.876(4)
C12 Pt1 2.408(4)
C13 O3 1.144(5)
C13 Cr1 1.845(4)
C14 C15 1.388(6)
C14 C19 1.410(6)
C14 Pt1 2.016(4)
C15 C16 1.403(6)
C15 H15 0.9500
C16 C17 1.368(8)
C16 H16 0.9500
C17 C18 1.370(8)
C17 H17 0.9500
C18 C19 1.386(6)
C18 H18 0.9500
C19 C20 1.512(7)
C20 N1 1.485(5)
C20 H20A 0.9900
C20 H20B 0.9900
C21 N1 1.483(5)
C21 H21A 0.9800
C21 H21B 0.9800
C21 H21C 0.9800
C22 N1 1.494(6)
C22 H22A 0.9800
C22 H22B 0.9800
C22 H22C 0.9800
N1 Pt1 2.183(3)
Cr1 Pt1 2.8834(6)

loop_
_geom_torsion_atom_site_label_1
_geom_torsion_atom_site_label_2
_geom_torsion_atom_site_label_3
_geom_torsion_atom_site_label_4
_geom_torsion
C9 C1 C2 C3 179.1(4)
C6 C1 C2 C3 5.5(6)
Cr1 C1 C2 C3 55.0(3)
C9 C1 C2 Cr1 124.1(5)
C6 C1 C2 Cr1 -49.5(3)
C1 C2 C3 C4 -1.1(6)
Cr1 C2 C3 C4 55.5(4)
C1 C2 C3 Cr1 -56.6(3)
C2 C3 C4 C5 -3.5(6)
Cr1 C3 C4 C5 52.9(4)
C2 C3 C4 Cr1 -56.4(4)
C3 C4 C5 C6 3.4(6)
Cr1 C4 C5 C6 56.8(3)
C3 C4 C5 Cr1 -53.4(4)
C4 C5 C6 C1 1.1(6)
Cr1 C5 C6 C1 58.2(3)
C4 C5 C6 C7 -169.2(4)
Cr1 C5 C6 C7 -112.2(4)
C4 C5 C6 Cr1 -57.1(3)
C2 C1 C6 C5 -5.6(6)
C9 C1 C6 C5 179.3(4)
Cr1 C1 C6 C5 -56.4(3)
C2 C1 C6 C7 166.8(3)
C9 C1 C6 C7 -8.3(4)
Cr1 C1 C6 C7 116.0(3)
C2 C1 C6 Cr1 50.7(3)
C9 C1 C6 Cr1 -124.3(3)
C5 C6 C7 C8 -178.2(4)
C1 C6 C7 C8 10.5(4)
Cr1 C6 C7 C8 92.4(3)
C5 C6 C7 Pt1 70.9(4)
C1 C6 C7 Pt1 -100.4(3)
Cr1 C6 C7 Pt1 -18.4(3)
C6 C7 C8 C9 -9.5(4)
Pt1 C7 C8 C9 93.0(4)
C6 C7 C8 C10 170.8(4)
Pt1 C7 C8 C10 -86.8(4)
C7 C8 C9 C1 4.6(5)
C10 C8 C9 C1 -175.6(4)
C2 C1 C9 C8 -171.8(4)
C6 C1 C9 C8 2.3(5)
Cr1 C1 C9 C8 -73.3(5)
C19 C14 C15 C16 -1.1(6)
Pt1 C14 C15 C16 176.3(3)
C14 C15 C16 C17 0.0(7)
C15 C16 C17 C18 -0.3(8)
C16 C17 C18 C19 1.8(8)
C17 C18 C19 C14 -3.0(7)
C17 C18 C19 C20 178.2(5)
C15 C14 C19 C18 2.6(7)
Pt1 C14 C19 C18 -175.2(4)
C15 C14 C19 C20 -178.6(4)
Pt1 C14 C19 C20 3.6(5)
C18 C19 C20 N1 145.0(4)
C14 C19 C20 N1 -33.7(5)
C19 C20 N1 C21 -73.3(4)
C19 C20 N1 C22 170.9(4)
C19 C20 N1 Pt1 43.4(4)
O2 C12 Cr1 C11 127.7(12)
Pt1 C12 Cr1 C11 -64.72(16)
O2 C12 Cr1 C13 42.6(12)
Pt1 C12 Cr1 C13 -149.78(16)
O2 C12 Cr1 C5 -135.5(11)
Pt1 C12 Cr1 C5 32.1(2)
O2 C12 Cr1 C6 -117.8(12)
Pt1 C12 Cr1 C6 49.75(14)
O2 C12 Cr1 C3 -37.1(13)
Pt1 C12 Cr1 C3 130.5(2)
O2 C12 Cr1 C4 -92.1(13)
Pt1 C12 Cr1 C4 75.5(6)
O2 C12 Cr1 C2 -50.3(12)
Pt1 C12 Cr1 C2 117.30(13)
O2 C12 Cr1 C1 -82.6(12)
Pt1 C12 Cr1 C1 84.96(13)
O2 C12 Cr1 Pt1 -167.6(12)
C6 C5 Cr1 C11 132.6(2)
C4 C5 Cr1 C11 -97.8(3)
C6 C5 Cr1 C13 -147.1(3)
C4 C5 Cr1 C13 -17.4(4)
C6 C5 Cr1 C12 29.8(3)
C4 C5 Cr1 C12 159.4(3)
C4 C5 Cr1 C6 129.6(4)
C6 C5 Cr1 C3 -101.0(3)
C4 C5 Cr1 C3 28.6(3)
C6 C5 Cr1 C4 -129.6(4)
C6 C5 Cr1 C2 -65.3(2)
C4 C5 Cr1 C2 64.3(3)
C6 C5 Cr1 C1 -30.0(2)
C4 C5 Cr1 C1 99.7(3)
C6 C5 Cr1 Pt1 56.3(2)
C4 C5 Cr1 Pt1 -174.0(3)
C5 C6 Cr1 C11 -52.7(3)
C1 C6 Cr1 C11 176.5(2)
C7 C6 Cr1 C11 74.6(3)
C5 C6 Cr1 C13 103.0(5)
C1 C6 Cr1 C13 -27.8(6)
C7 C6 Cr1 C13 -129.7(5)
C5 C6 Cr1 C12 -157.9(2)
C1 C6 Cr1 C12 71.3(2)
C7 C6 Cr1 C12 -30.6(3)
C1 C6 Cr1 C5 -130.8(3)
C7 C6 Cr1 C5 127.3(4)
C5 C6 Cr1 C3 67.4(2)
C1 C6 Cr1 C3 -63.4(2)
C7 C6 Cr1 C3 -165.3(3)
C5 C6 Cr1 C4 30.6(2)
C1 C6 Cr1 C4 -100.2(2)
C7 C6 Cr1 C4 157.9(3)
C5 C6 Cr1 C2 103.5(3)
C1 C6 Cr1 C2 -27.3(2)
C7 C6 Cr1 C2 -129.2(3)
C5 C6 Cr1 C1 130.8(3)
C7 C6 Cr1 C1 -101.9(4)
C5 C6 Cr1 Pt1 -112.4(2)
C1 C6 Cr1 Pt1 116.8(2)
C7 C6 Cr1 Pt1 14.9(3)
C2 C3 Cr1 C11 175.4(2)
C4 C3 Cr1 C11 42.7(3)
C2 C3 Cr1 C13 -102.1(3)
C4 C3 Cr1 C13 125.2(3)
C2 C3 Cr1 C12 -22.3(4)
C4 C3 Cr1 C12 -155.0(3)
C2 C3 Cr1 C5 103.8(3)
C4 C3 Cr1 C5 -28.9(2)
C2 C3 Cr1 C6 66.5(3)
C4 C3 Cr1 C6 -66.2(3)
C2 C3 Cr1 C4 132.7(4)
C4 C3 Cr1 C2 -132.7(4)
C2 C3 Cr1 C1 29.6(2)
C4 C3 Cr1 C1 -103.1(3)
C2 C3 Cr1 Pt1 66.8(3)
C4 C3 Cr1 Pt1 -65.9(3)
C3 C4 Cr1 C11 -144.8(3)
C5 C4 Cr1 C11 82.4(3)
C3 C4 Cr1 C13 -58.2(3)
C5 C4 Cr1 C13 169.1(3)
C3 C4 Cr1 C12 74.1(6)
C5 C4 Cr1 C12 -58.6(6)
C3 C4 Cr1 C5 132.7(4)
C3 C4 Cr1 C6 102.2(3)
C5 C4 Cr1 C6 -30.5(2)
C5 C4 Cr1 C3 -132.7(4)
C3 C4 Cr1 C2 28.4(2)
C5 C4 Cr1 C2 -104.3(3)
C3 C4 Cr1 C1 64.5(3)
C5 C4 Cr1 C1 -68.3(3)
C3 C4 Cr1 Pt1 139.4(2)
C5 C4 Cr1 Pt1 6.7(3)
C3 C2 Cr1 C11 -10.5(6)
C1 C2 Cr1 C11 120.0(5)
C3 C2 Cr1 C13 77.7(3)
C1 C2 Cr1 C13 -151.9(3)
C3 C2 Cr1 C12 164.2(3)
C1 C2 Cr1 C12 -65.3(3)
C3 C2 Cr1 C5 -65.5(3)
C1 C2 Cr1 C5 65.0(2)
C3 C2 Cr1 C6 -102.1(3)
C1 C2 Cr1 C6 28.3(2)
C1 C2 Cr1 C3 130.4(4)
C3 C2 Cr1 C4 -28.8(2)
C1 C2 Cr1 C4 101.6(3)
C3 C2 Cr1 C1 -130.4(4)
C3 C2 Cr1 Pt1 -138.6(2)
C1 C2 Cr1 Pt1 -8.2(3)
C2 C1 Cr1 C11 -140.5(3)
C9 C1 Cr1 C11 89.8(5)
C6 C1 Cr1 C11 -6.3(4)
C2 C1 Cr1 C13 34.8(3)
C9 C1 Cr1 C13 -94.9(4)
C6 C1 Cr1 C13 169.0(2)
C2 C1 Cr1 C12 116.3(3)
C9 C1 Cr1 C12 -13.3(4)
C6 C1 Cr1 C12 -109.5(2)
C2 C1 Cr1 C5 -104.3(3)
C9 C1 Cr1 C5 126.0(4)
C6 C1 Cr1 C5 29.8(2)
C2 C1 Cr1 C6 -134.1(3)
C9 C1 Cr1 C6 96.2(4)
C2 C1 Cr1 C3 -29.9(2)
C9 C1 Cr1 C3 -159.6(4)
C6 C1 Cr1 C3 104.3(2)
C2 C1 Cr1 C4 -66.6(2)
C9 C1 Cr1 C4 163.7(4)
C6 C1 Cr1 C4 67.5(2)
C9 C1 Cr1 C2 -129.7(5)
C6 C1 Cr1 C2 134.1(3)
C2 C1 Cr1 Pt1 172.8(2)
C9 C1 Cr1 Pt1 43.1(3)
C6 C1 Cr1 Pt1 -53.1(2)
C15 C14 Pt1 C7 18.4(4)
C19 C14 Pt1 C7 -164.2(3)
C15 C14 Pt1 N1 -160.3(4)
C19 C14 Pt1 N1 17.2(3)
C15 C14 Pt1 C12 121.0(4)
C19 C14 Pt1 C12 -61.5(4)
C15 C14 Pt1 Cr1 -5.4(10)
C19 C14 Pt1 Cr1 172.1(5)
C6 C7 Pt1 C14 -163.3(3)
C8 C7 Pt1 C14 89.9(3)
C6 C7 Pt1 C12 49.4(2)
C8 C7 Pt1 C12 -57.5(3)
C6 C7 Pt1 Cr1 12.5(2)
C8 C7 Pt1 Cr1 -94.4(3)
C21 N1 Pt1 C14 81.2(3)
C20 N1 Pt1 C14 -33.8(3)
C22 N1 Pt1 C14 -154.6(3)
C21 N1 Pt1 C12 -131.6(3)
C20 N1 Pt1 C12 113.4(3)
C22 N1 Pt1 C12 -7.4(3)
C21 N1 Pt1 Cr1 -94.3(2)
C20 N1 Pt1 Cr1 150.7(2)
C22 N1 Pt1 Cr1 29.9(3)
O2 C12 Pt1 C14 8.9(5)
Cr1 C12 Pt1 C14 -167.2(2)
O2 C12 Pt1 C7 111.0(3)
Cr1 C12 Pt1 C7 -65.18(16)
O2 C12 Pt1 N1 -66.5(3)
Cr1 C12 Pt1 N1 117.32(14)
O2 C12 Pt1 Cr1 176.2(4)
C11 Cr1 Pt1 C14 -109.5(7)
C12 Cr1 Pt1 C14 136.7(7)
C5 Cr1 Pt1 C14 -19.4(7)
C6 Cr1 Pt1 C14 15.0(7)
C3 Cr1 Pt1 C14 14.7(7)
C4 Cr1 Pt1 C14 -23.5(7)
C2 Cr1 Pt1 C14 52.9(7)
C1 Cr1 Pt1 C14 48.1(7)
C11 Cr1 Pt1 C7 -133.76(18)
C13 Cr1 Pt1 C7 155.3(2)
C12 Cr1 Pt1 C7 112.39(18)
C5 Cr1 Pt1 C7 -43.71(16)
C6 Cr1 Pt1 C7 -9.28(16)
C3 Cr1 Pt1 C7 -9.6(2)
C4 Cr1 Pt1 C7 -47.79(17)
C2 Cr1 Pt1 C7 28.61(17)
C1 Cr1 Pt1 C7 23.78(15)
C11 Cr1 Pt1 N1 44.34(17)
C13 Cr1 Pt1 N1 -26.6(2)
C12 Cr1 Pt1 N1 -69.51(17)
C5 Cr1 Pt1 N1 134.39(14)
C6 Cr1 Pt1 N1 168.82(15)
C3 Cr1 Pt1 N1 168.5(2)
C4 Cr1 Pt1 N1 130.31(16)
C2 Cr1 Pt1 N1 -153.29(16)
C1 Cr1 Pt1 N1 -158.12(14)
C11 Cr1 Pt1 C12 113.9(2)
C13 Cr1 Pt1 C12 42.9(2)
C5 Cr1 Pt1 C12 -156.10(18)
C6 Cr1 Pt1 C12 -121.66(18)
C3 Cr1 Pt1 C12 -122.0(2)
C4 Cr1 Pt1 C12 -160.2(2)
C2 Cr1 Pt1 C12 -83.78(19)
C1 Cr1 Pt1 C12 -88.61(18)
